data_4312392
loop_
_publ_author_name
'Ryo Kanehama'
'Masamichi Umemiya'
'Fumiyasu Iwahori'
'Hitoshi Miyasaka'
'Ken-ichi Sugiura'
'Masahiro Yamashita'
'Yasukata Yokochi'
'Hiroshi Ito'
'Shin-ichi Kuroda'
'Hideo Kishida'
'Hiroshi Okamoto'

_publ_section_title
;
 Novel ET-Coordinated Copper(I) Complexes: Syntheses, Structures, and
 Physical Properties (ET = BEDT-TTF =
 Bis(ethylenedithio)tetrathiafulvalene)
;
_journal_name_full 'Inorganic Chemistry'
_journal_page_first 7173
_journal_page_last 7181
_journal_paper_doi 10.1021/ic0344362
_journal_volume 42
_journal_year 2003
_chemical_formula_moiety 'C20 H18 Br7 Cu3 O S16 '
_chemical_formula_sum 'C20 H18 Br7 Cu3 O S16'
_chemical_formula_weight 1537.29
_space_group_IT_number 2
_symmetry_cell_setting triclinic
_symmetry_Int_Tables_number 2
_symmetry_space_group_name_Hall '-P 1'
_symmetry_space_group_name_H-M 'P -1'
_cell_angle_alpha 104.65(1)
_cell_angle_beta 98.67(2)
_cell_angle_gamma 108.92(2)
_cell_formula_units_Z 1
_cell_length_a 8.215(3)
_cell_length_b 9.490(3)
_cell_length_c 14.602(6)
_cell_measurement_reflns_used 3849
_cell_measurement_temperature 296.2
_cell_measurement_theta_max 27.4
_cell_measurement_theta_min 3.2
_cell_volume 1007.6(7)
_computing_cell_refinement PROCESS-AUTO
_computing_data_collection PROCESS-AUTO
_computing_data_reduction 'teXsan Ver. 1.11'
_computing_publication_material 'teXsan Ver. 1.11'
_computing_structure_refinement 'teXsan Ver. 1.10'
_computing_structure_solution SIR92
_diffrn_detector_area_resol_mean 10.00
_diffrn_measured_fraction_theta_full 0.9900
_diffrn_measured_fraction_theta_max 0.9900
_diffrn_measurement_device_type 'Rigaku RAXIS-RAPID Imaging Plate'
_diffrn_measurement_method \w
_diffrn_radiation_type 'Mo K\a'
_diffrn_radiation_wavelength 0.7107
_diffrn_reflns_av_R_equivalents 0.048
_diffrn_reflns_limit_h_max 10
_diffrn_reflns_limit_h_min -10
_diffrn_reflns_limit_k_max 12
_diffrn_reflns_limit_k_min -12
_diffrn_reflns_limit_l_max 18
_diffrn_reflns_limit_l_min -18
_diffrn_reflns_number 9725
_diffrn_reflns_theta_full 27.49
_diffrn_reflns_theta_max 27.49
_exptl_absorpt_coefficient_mu 9.382
_exptl_absorpt_correction_T_max 0.391
_exptl_absorpt_correction_T_min 0.145
_exptl_absorpt_correction_type multi-scan
_exptl_absorpt_process_details '(Higashi, 1995)'
_exptl_crystal_colour black
_exptl_crystal_density_diffrn 2.533
_exptl_crystal_density_method 'not measured'
_exptl_crystal_description platelet
_exptl_crystal_size_max 0.100
_exptl_crystal_size_mid 0.100
_exptl_crystal_size_min 0.100
_refine_diff_density_max 2.77
_refine_diff_density_min -1.88
_refine_ls_abs_structure_Flack 0.00000
_refine_ls_extinction_method none
_refine_ls_goodness_of_fit_ref 2.196
_refine_ls_hydrogen_treatment noref
_refine_ls_number_parameters 235
_refine_ls_number_reflns 3314
_refine_ls_R_factor_gt 0.0927
_refine_ls_shift/su_max 0.1477
_refine_ls_structure_factor_coef Fsqd
_refine_ls_weighting_details 'w = 1/[\s^2^(Fo^2^) + (0.08000(Max(Fo^2^,0) + 2Fc^2^)/3)^2^]'
_refine_ls_weighting_scheme calc
_refine_ls_wR_factor_ref 0.2418
_reflns_number_gt 3314
_reflns_number_total 4563
_reflns_threshold_expression F^2^>2.0\s(F^2^)
_cod_data_source_file ic0344362si20030708_063124.cif
_cod_data_source_block 020123_
_cod_original_cell_volume 1007.7(6)
_cod_original_sg_symbol_H-M 'P -1 '
_cod_original_formula_sum 'C20 H18 Br7 Cu3 O S16 '
_cod_database_code 4312392

loop_
_symmetry_equiv_pos_as_xyz
x,y,z
-x,-y,-z

loop_
_atom_site_label
_atom_site_type_symbol
_atom_site_fract_x
_atom_site_fract_y
_atom_site_fract_z
_atom_site_U_iso_or_equiv
_atom_site_adp_type
_atom_site_occupancy
_atom_site_calc_flag
_atom_site_refinement_flags
_atom_site_disorder_assembly
_atom_site_disorder_group
Br(1) Br 0.8581(1) 0.1411(1) 0.39948(9) 0.0319(3) Uani 1.00 d . . .
Br(2) Br 0.9355(2) 0.2992(1) 0.15399(10) 0.0407(4) Uani 1.00 d . . .
Br(3) Br 0.5021(1) -0.0746(1) 0.12480(8) 0.0246(3) Uani 1.00 d . . .
Br(4) Br -0.3124(3) -0.5355(2) -0.4295(1) 0.0214(5) Uani 0.50 d P . .
Cu(1) Cu 0.7353(2) 0.1680(2) 0.2447(1) 0.0175(4) Uani 0.75 d P . .
Cu(2) Cu 0.3857(5) -0.1196(4) -0.0433(2) 0.0184(7) Uani 0.35 d P . .
Cu(3) Cu -0.0978(3) -0.2937(3) -0.3234(2) 0.0150(6) Uani 0.40 d P . .
S(1) S 0.6196(3) 0.3609(3) 0.3042(2) 0.0215(6) Uani 1.00 d . . .
S(2) S 0.6590(3) 0.7307(3) 0.2806(2) 0.0246(6) Uani 1.00 d . . .
S(3) S 0.3711(4) 0.2355(3) 0.1061(2) 0.0250(6) Uani 1.00 d . . .
S(4) S 0.3831(4) 0.5403(3) 0.0973(2) 0.0243(6) Uani 1.00 d . . .
S(5) S 0.0666(3) 0.0695(3) -0.1013(2) 0.0253(6) Uani 1.00 d . . .
S(6) S 0.0728(4) 0.3762(3) -0.1002(2) 0.0249(6) Uani 1.00 d . . .
S(7) S -0.2222(3) -0.1100(3) -0.2830(2) 0.0254(6) Uani 1.00 d . . .
S(8) S -0.2043(3) 0.2656(3) -0.2825(2) 0.0261(7) Uani 1.00 d . . .
O(1) O -0.354(2) -0.667(2) -0.461(1) 0.036(4) Uani 0.50 d P . .
C(1) C 0.813(1) 0.542(1) 0.3553(8) 0.025(2) Uani 1.00 d . . .
C(2) C 0.758(1) 0.688(1) 0.3830(8) 0.027(2) Uani 1.00 d . . .
C(3) C 0.515(1) 0.403(1) 0.2096(8) 0.021(2) Uani 1.00 d . . .
C(4) C 0.526(1) 0.544(1) 0.2015(7) 0.023(2) Uani 1.00 d . . .
C(5) C 0.290(1) 0.341(1) 0.0430(8) 0.022(2) Uani 1.00 d . . .
C(6) C 0.159(1) 0.266(1) -0.0457(7) 0.021(2) Uani 1.00 d . . .
C(7) C -0.082(1) 0.075(1) -0.1977(8) 0.023(2) Uani 1.00 d . . .
C(8) C -0.080(1) 0.215(1) -0.1988(7) 0.019(2) Uani 1.00 d . . .
C(9) C -0.282(2) -0.049(1) -0.3840(8) 0.035(3) Uani 1.00 d . . .
C(10) C -0.361(1) 0.074(1) -0.3623(8) 0.031(3) Uani 1.00 d . . .
H(1) H 0.8820 0.5410 0.4129 0.0257 Uiso 1.00 calc . . .
H(2) H 0.8790 0.5559 0.3094 0.0257 Uiso 1.00 calc . . .
H(3) H 0.8604 0.7760 0.4234 0.0284 Uiso 1.00 calc . . .
H(4) H 0.6732 0.6658 0.4228 0.0284 Uiso 1.00 calc . . .
H(5) H -0.1783 -0.0062 -0.4062 0.0373 Uiso 1.00 calc . . .
H(6) H -0.3667 -0.1373 -0.4364 0.0373 Uiso 1.00 calc . . .
H(7) H -0.4558 0.0380 -0.3355 0.0354 Uiso 1.00 calc . . .
H(8) H -0.4059 0.0855 -0.4247 0.0354 Uiso 1.00 calc . . .

loop_
_atom_site_aniso_label
_atom_site_aniso_U_11
_atom_site_aniso_U_22
_atom_site_aniso_U_33
_atom_site_aniso_U_12
_atom_site_aniso_U_13
_atom_site_aniso_U_23
Br(1) 0.0203(5) 0.0355(6) 0.0307(6) 0.0033(5) -0.0024(5) 0.0099(5)
Br(2) 0.0646(9) 0.0270(6) 0.0440(8) 0.0201(6) 0.0347(7) 0.0175(5)
Br(3) 0.0249(5) 0.0210(5) 0.0227(5) 0.0044(4) 0.0042(4) 0.0050(4)
Br(4) 0.0233(9) 0.0196(9) 0.017(1) 0.0035(8) 0.0032(8) 0.0056(7)
Cu(1) 0.0125(7) 0.0086(7) 0.0224(8) 0.0005(5) -0.0019(6) -0.0017(5)
Cu(2) 0.030(2) 0.010(1) 0.010(1) 0.001(1) 0.003(1) 0.004(1)
Cu(3) 0.010(1) 0.012(1) 0.014(1) -0.0008(9) -0.004(1) -0.0008(10)
S(1) 0.019(1) 0.022(1) 0.021(1) 0.0078(10) 0.0014(10) 0.0035(10)
S(2) 0.022(1) 0.019(1) 0.024(1) 0.004(1) -0.001(1) 0.0020(10)
S(3) 0.027(1) 0.018(1) 0.024(1) 0.005(1) -0.001(1) 0.0040(10)
S(4) 0.029(1) 0.018(1) 0.021(1) 0.006(1) -0.002(1) 0.0045(10)
S(5) 0.025(1) 0.019(1) 0.023(1) 0.004(1) -0.004(1) 0.002(1)
S(6) 0.028(1) 0.021(1) 0.020(1) 0.007(1) -0.004(1) 0.0051(10)
S(7) 0.023(1) 0.021(1) 0.023(1) 0.005(1) 0.002(1) 0.0004(10)
S(8) 0.021(1) 0.029(1) 0.024(1) 0.004(1) 0.002(1) 0.010(1)
O(1) 0.043(10) 0.023(3) 0.031(9) 0.011(7) -0.012(8) 0.003(6)
C(1) 0.015(4) 0.029(4) 0.022(6) 0.000(2) 0.000(4) 0.005(4)
C(2) 0.018(5) 0.032(5) 0.020(4) 0.006(4) -0.002(4) -0.001(4)
C(3) 0.008(4) 0.027(4) 0.022(4) 0.003(3) 0.000(3) 0.005(2)
C(4) 0.017(4) 0.024(3) 0.017(4) 0.001(3) 0.002(3) 0.001(3)
C(5) 0.020(5) 0.018(2) 0.016(4) -0.006(3) 0.001(3) 0.004(2)
C(6) 0.028(5) 0.020(2) 0.012(4) 0.010(3) 0.004(3) 0.000(3)
C(7) 0.017(4) 0.023(3) 0.022(4) 0.001(3) 0.001(3) 0.006(3)
C(8) 0.007(4) 0.023(3) 0.023(4) 0.001(3) 0.010(2) 0.003(2)
C(9) 0.056(8) 0.036(6) 0.021(5) 0.025(6) 0.013(5) 0.012(5)
C(10) 0.025(5) 0.038(4) 0.017(5) 0.003(3) -0.007(4) 0.004(3)

loop_
_atom_type_symbol
_atom_type_description
_atom_type_scat_dispersion_real
_atom_type_scat_dispersion_imag
_atom_type_scat_source
C C 0.003 0.002
;International Tables for Crystallography
(1992, Vol. C, Tables 4.2.6.8 and 6.1.1.1)
;
H H 0.000 0.000
;International Tables for Crystallography
(1992, Vol. C, Table 6.1.1.2)
;
O O 0.011 0.006
;International Tables for Crystallography
(1992, Vol. C, Tables 4.2.6.8 and 6.1.1.1)
;
S S 0.125 0.123
;International Tables for Crystallography
(1992, Vol. C, Tables 4.2.6.8 and 6.1.1.1)
;
Cu Cu 0.320 1.265
;International Tables for Crystallography
(1992, Vol. C, Tables 4.2.6.8 and 6.1.1.1)
;
Br Br -0.290 2.459
;International Tables for Crystallography
(1992, Vol. C, Tables 4.2.6.8 and 6.1.1.1)
;

loop_
_geom_angle_atom_site_label_1
_geom_angle_atom_site_label_2
_geom_angle_atom_site_label_3
_geom_angle
_geom_angle_site_symmetry_1
_geom_angle_site_symmetry_2
_geom_angle_site_symmetry_3
_geom_angle_publ_flag
Cu(1) Br(1) Cu(3) 65.9(1) . . 2_655 yes
Cu(1) Br(2) Cu(2) 67.1(1) . . 2_655 yes
Cu(1) Br(2) Cu(3) 64.8(1) . . 2_655 yes
Cu(2) Br(2) Cu(3) 129.1(2) 2_655 . 2_655 yes
Cu(1) Br(3) Cu(2) 127.3(1) . . . yes
Cu(1) Br(3) Cu(2) 70.0(1) . . 2_655 yes
Cu(2) Br(3) Cu(2) 57.3(2) . . 2_655 yes
Cu(3) Br(4) O(1) 148(1) . . . yes
Br(1) Cu(1) Br(2) 120.5(1) . . . yes
Br(1) Cu(1) Br(3) 115.3(1) . . . yes
Br(1) Cu(1) Cu(3) 60.0(1) . . 2_655 yes
Br(1) Cu(1) S(1) 99.4(1) . . . yes
Br(2) Cu(1) Br(3) 107.7(1) . . . yes
Br(2) Cu(1) Cu(3) 60.5(1) . . 2_655 yes
Br(2) Cu(1) S(1) 100.7(1) . . . yes
Br(3) Cu(1) Cu(3) 139.5(1) . . 2_655 yes
Br(3) Cu(1) S(1) 111.8(1) . . . yes
Cu(3) Cu(1) S(1) 108.5(1) 2_655 . . yes
Br(2) Cu(2) Br(3) 128.6(2) 2_655 . . yes
Br(2) Cu(2) Br(3) 104.2(2) 2_655 . 2_655 yes
Br(2) Cu(2) Cu(2) 154.0(4) 2_655 . 2_655 yes
Br(3) Cu(2) Br(3) 122.7(2) . . 2_655 yes
Br(3) Cu(2) Cu(2) 63.1(2) . . 2_655 yes
Br(3) Cu(2) Cu(2) 59.6(2) 2_655 . 2_655 yes
Br(1) Cu(3) Br(2) 108.7(1) 2_655 . 2_655 yes
Br(1) Cu(3) Br(4) 116.0(2) 2_655 . . yes
Br(1) Cu(3) Cu(1) 54.1(1) 2_655 . 2_655 yes
Br(1) Cu(3) S(7) 98.2(2) 2_655 . . yes
Br(2) Cu(3) Br(4) 115.8(2) 2_655 . . yes
Br(2) Cu(3) Cu(1) 54.7(1) 2_655 . 2_655 yes
Br(2) Cu(3) S(7) 105.1(2) 2_655 . . yes
Br(4) Cu(3) Cu(1) 137.0(2) . . 2_655 yes
Br(4) Cu(3) S(7) 111.0(2) . . . yes
Cu(1) Cu(3) S(7) 111.8(2) 2_655 . . yes
Cu(1) S(1) C(1) 104.3(5) . . . yes
Cu(1) S(1) C(3) 110.9(5) . . . yes
C(1) S(1) C(3) 98.9(7) . . . yes
C(2) S(2) C(4) 101.9(7) . . . yes
C(3) S(3) C(5) 95.9(7) . . . yes
C(4) S(4) C(5) 97.6(7) . . . yes
C(6) S(5) C(7) 95.5(7) . . . yes
C(6) S(6) C(8) 95.2(7) . . . yes
Cu(3) S(7) C(7) 117.1(5) . . . yes
Cu(3) S(7) C(9) 111.5(6) . . . yes
C(7) S(7) C(9) 99.1(8) . . . yes
C(8) S(8) C(10) 101.4(7) . . . yes
S(1) C(1) C(2) 111.4(10) . . . yes
S(2) C(2) C(1) 114(1) . . . yes
S(1) C(3) S(3) 115.5(9) . . . yes
S(1) C(3) C(4) 129(1) . . . yes
S(3) C(3) C(4) 115(1) . . . yes
S(2) C(4) S(4) 114.6(9) . . . yes
S(2) C(4) C(3) 129(1) . . . yes
S(4) C(4) C(3) 116(1) . . . yes
S(3) C(5) S(4) 114.8(9) . . . yes
S(3) C(5) C(6) 121(1) . . . yes
S(4) C(5) C(6) 123(1) . . . yes
S(5) C(6) S(6) 116.1(9) . . . yes
S(5) C(6) C(5) 124(1) . . . yes
S(6) C(6) C(5) 119(1) . . . yes
S(5) C(7) S(7) 114.9(9) . . . yes
S(5) C(7) C(8) 117(1) . . . yes
S(7) C(7) C(8) 127(1) . . . yes
S(6) C(8) S(8) 114.0(8) . . . yes
S(6) C(8) C(7) 115(1) . . . yes
S(8) C(8) C(7) 130(1) . . . yes
S(7) C(9) C(10) 114(1) . . . yes
S(8) C(10) C(9) 114(1) . . . yes

loop_
_geom_bond_atom_site_label_1
_geom_bond_atom_site_label_2
_geom_bond_distance
_geom_bond_site_symmetry_1
_geom_bond_site_symmetry_2
_geom_bond_publ_flag
Br(1) Cu(1) 2.442(3) . . yes
Br(1) Cu(3) 2.613(5) . 2_655 yes
Br(2) Cu(1) 2.485(3) . . yes
Br(2) Cu(2) 2.624(6) . 2_655 yes
Br(2) Cu(3) 2.649(5) . 2_655 yes
Br(3) Cu(1) 2.475(3) . . yes
Br(3) Cu(2) 2.371(5) . . yes
Br(3) Cu(2) 2.450(5) . 2_655 yes
Br(4) Cu(3) 2.351(5) . . yes
Br(4) O(1) 1.13(2) . . yes
Cu(1) Cu(3) 2.754(4) . 2_655 yes
Cu(1) S(1) 2.363(4) . . yes
Cu(2) Cu(2) 2.312(9) . 2_655 yes
Cu(3) S(7) 2.291(5) . . yes
S(1) C(1) 1.80(2) . . yes
S(1) C(3) 1.72(2) . . yes
S(2) C(2) 1.79(2) . . yes
S(2) C(4) 1.73(1) . . yes
S(3) C(3) 1.80(2) . . yes
S(3) C(5) 1.74(2) . . yes
S(4) C(4) 1.76(2) . . yes
S(4) C(5) 1.70(1) . . yes
S(5) C(6) 1.68(1) . . yes
S(5) C(7) 1.75(2) . . yes
S(6) C(6) 1.72(2) . . yes
S(6) C(8) 1.76(1) . . yes
S(7) C(7) 1.77(2) . . yes
S(7) C(9) 1.78(2) . . yes
S(8) C(8) 1.73(2) . . yes
S(8) C(10) 1.81(2) . . yes
C(1) C(2) 1.57(2) . . yes
C(3) C(4) 1.35(2) . . yes
C(5) C(6) 1.40(2) . . yes
C(7) C(8) 1.32(2) . . yes
C(9) C(10) 1.50(2) . . yes

loop_
_geom_contact_atom_site_label_1
_geom_contact_atom_site_label_2
_geom_contact_distance
_geom_contact_site_symmetry_1
_geom_contact_site_symmetry_2
_geom_contact_publ_flag
Br(1) Cu(3) 2.613(5) . 2_655 ?
Br(2) Cu(2) 2.624(6) . 2_655 ?
Br(2) Cu(3) 2.649(5) . 2_655 ?
Cu(1) Cu(3) 2.754(4) . 2_655 ?
Br(1) O(1) 3.43(2) . 1_666 ?
Br(1) S(2) 3.528(4) . 1_545 ?
Br(2) S(6) 3.384(4) . 2_665 ?
Br(2) C(5) 3.50(2) . 1_655 ?
Br(3) S(4) 3.361(4) . 1_545 ?
Br(4) S(8) 3.395(5) . 1_545 ?
S(1) S(7) 3.272(6) . 2_555 ?
S(1) O(1) 3.49(2) . 1_666 ?
S(3) S(7) 3.340(6) . 2_555 ?
S(7) C(3) 3.55(2) . 2_555 ?
S(8) O(1) 3.01(2) . 1_565 ?
O(1) C(10) 3.14(3) . 1_545 ?
O(1) C(9) 3.31(3) . 2_444 ?

loop_
_geom_torsion_atom_site_label_1
_geom_torsion_atom_site_label_2
_geom_torsion_atom_site_label_3
_geom_torsion_atom_site_label_4
_geom_torsion
_geom_torsion_site_symmetry_1
_geom_torsion_site_symmetry_2
_geom_torsion_site_symmetry_3
_geom_torsion_site_symmetry_4
_geom_torsion_publ_flag
Br(1) Cu(1) Br(2) Cu(2) 160.4(2) . . . 2_655 yes
Br(1) Cu(1) Br(2) Cu(3) -2.3(1) . . . 2_655 yes
Br(1) Cu(1) Br(3) Cu(2) -167.1(2) . . . . yes
Br(1) Cu(1) Br(3) Cu(2) -164.4(2) . . . 2_655 yes
Br(1) Cu(1) Cu(3) Br(2) 177.7(1) . . 2_655 . yes
Br(1) Cu(1) Cu(3) Br(4) -91.0(3) . . 2_655 2_655 yes
Br(1) Cu(1) Cu(3) S(7) 84.2(2) . . 2_655 2_655 yes
Br(1) Cu(1) S(1) C(1) 76.1(6) . . . . yes
Br(1) Cu(1) S(1) C(3) -178.3(5) . . . . yes
Br(1) Cu(3) Br(2) Cu(1) 2.0(1) . 2_655 . . yes
Br(1) Cu(3) Br(2) Cu(2) -18.6(2) . 2_655 . 2_655 yes
Br(1) Cu(3) Cu(1) Br(2) -177.7(1) . 2_655 . . yes
Br(1) Cu(3) Cu(1) Br(3) -94.9(2) . 2_655 . . yes
Br(1) Cu(3) Cu(1) S(1) 90.3(2) . 2_655 . . yes
Br(1) Cu(3) S(7) C(7) 61.8(6) . 2_655 2_655 2_655 yes
Br(1) Cu(3) S(7) C(9) -51.3(7) . 2_655 2_655 2_655 yes
Br(2) Cu(1) Br(1) Cu(3) 2.4(1) . . . 2_655 yes
Br(2) Cu(1) Br(3) Cu(2) -29.4(2) . . . . yes
Br(2) Cu(1) Br(3) Cu(2) -26.6(2) . . . 2_655 yes
Br(2) Cu(1) Cu(3) Br(4) 91.4(3) . . 2_655 2_655 yes
Br(2) Cu(1) Cu(3) S(7) -93.5(2) . . 2_655 2_655 yes
Br(2) Cu(1) S(1) C(1) -47.6(6) . . . . yes
Br(2) Cu(1) S(1) C(3) 58.0(5) . . . . yes
Br(2) Cu(2) Br(3) Cu(1) 24.6(1) . 2_655 . . yes
Br(2) Cu(2) Br(3) Cu(2) -157.9(4) . 2_655 . . yes
Br(2) Cu(2) Br(3) Cu(1) 149.2(2) . 2_655 2_655 2_655 yes
Br(2) Cu(2) Br(3) Cu(2) 152.2(4) . 2_655 2_655 . yes
Br(2) Cu(2) Cu(2) Br(2) -180.0 . 2_655 . 2_655 yes
Br(2) Cu(2) Cu(2) Br(3) 56.2(7) . 2_655 . . yes
Br(2) Cu(2) Cu(2) Br(3) -123.8(7) . 2_655 . 2_655 yes
Br(2) Cu(3) Br(1) Cu(1) -2.0(1) . 2_655 . . yes
Br(2) Cu(3) Cu(1) Br(3) 82.8(2) . 2_655 . . yes
Br(2) Cu(3) Cu(1) S(1) -92.0(2) . 2_655 . . yes
Br(2) Cu(3) S(7) C(7) -50.2(6) . 2_655 2_655 2_655 yes
Br(2) Cu(3) S(7) C(9) -163.3(7) . 2_655 2_655 2_655 yes
Br(3) Cu(1) Br(1) Cu(3) 134.3(1) . . . 2_655 yes
Br(3) Cu(1) Br(2) Cu(2) 25.3(1) . . . 2_655 yes
Br(3) Cu(1) Br(2) Cu(3) -137.5(1) . . . 2_655 yes
Br(3) Cu(1) Cu(3) Br(4) 174.2(2) . . 2_655 2_655 yes
Br(3) Cu(1) Cu(3) S(7) -10.7(3) . . 2_655 2_655 yes
Br(3) Cu(1) S(1) C(1) -161.7(6) . . . . yes
Br(3) Cu(1) S(1) C(3) -56.1(5) . . . . yes
Br(3) Cu(2) Br(2) Cu(1) -178.8(3) . . 2_655 2_655 yes
Br(3) Cu(2) Br(2) Cu(3) 161.0(2) . . 2_655 . yes
Br(3) Cu(2) Br(3) Cu(1) 177.4(3) . . 2_655 2_655 yes
Br(3) Cu(2) Br(3) Cu(2) 0.0 . . 2_655 2_655 yes
Br(3) Cu(2) Cu(2) Br(3) 180.0 . . 2_655 2_655 yes
Br(3) Cu(2) Br(2) Cu(1) -25.1(1) . 2_655 . . yes
Br(3) Cu(2) Br(2) Cu(3) -4.9(3) . 2_655 . 2_655 yes
Br(3) Cu(2) Br(3) Cu(1) -3.1(3) . 2_655 2_655 2_655 yes
Br(3) Cu(2) Br(3) Cu(2) 0.0 . 2_655 2_655 . yes
Br(3) Cu(2) Cu(2) Br(3) 180.0 . 2_655 . 2_655 yes
Br(4) Cu(3) Br(1) Cu(1) -130.7(2) . . 2_655 2_655 yes
Br(4) Cu(3) Br(2) Cu(1) 130.8(2) . . 2_655 2_655 yes
Br(4) Cu(3) Br(2) Cu(2) 151.3(2) . . 2_655 . yes
Br(4) Cu(3) Cu(1) S(1) 0.7(4) . . 2_655 2_655 yes
Br(4) Cu(3) S(7) C(7) 176.2(6) . . . . yes
Br(4) Cu(3) S(7) C(9) -70.7(7) . . . . yes
Cu(1) Br(1) Cu(3) S(7) -111.1(2) . . 2_655 2_655 yes
Cu(1) Br(2) Cu(2) Cu(2) -72.8(8) . . 2_655 . yes
Cu(1) Br(2) Cu(3) S(7) 106.3(2) . . 2_655 2_655 yes
Cu(1) Br(3) Cu(2) Cu(2) 3.1(3) . . . 2_655 yes
Cu(1) Br(3) Cu(2) Cu(2) -177.4(3) . . 2_655 . yes
Cu(1) Cu(3) Br(2) Cu(2) -20.6(2) . 2_655 . 2_655 yes
Cu(1) Cu(3) S(7) C(7) 7.4(7) . 2_655 2_655 2_655 yes
Cu(1) Cu(3) S(7) C(9) -105.8(7) . 2_655 2_655 2_655 yes
Cu(1) S(1) C(1) C(2) 170.5(10) . . . . yes
Cu(1) S(1) C(3) S(3) 44.5(8) . . . . yes
Cu(1) S(1) C(3) C(4) -135(1) . . . . yes
Cu(2) Br(2) Cu(1) Cu(3) -162.8(2) . 2_655 2_655 . yes
Cu(2) Br(2) Cu(1) S(1) 91.9(2) . 2_655 2_655 2_655 yes
Cu(2) Br(2) Cu(3) S(7) -85.7(2) . 2_655 . . yes
Cu(2) Br(3) Cu(1) Cu(3) -94.3(3) . . . 2_655 yes
Cu(2) Br(3) Cu(1) S(1) 80.3(2) . . . . yes
Cu(2) Br(3) Cu(2) Br(3) 0.0 . . 2_655 2_655 yes
Cu(2) Br(3) Cu(1) Cu(3) 91.6(3) . 2_655 2_655 . yes
Cu(2) Br(3) Cu(1) S(1) -83.1(2) . 2_655 2_655 2_655 yes
Cu(2) Br(3) Cu(2) Br(3) 0.0 . 2_655 2_655 . yes
Cu(2) Cu(2) Br(2) Cu(3) -52.6(8) . 2_655 . 2_655 yes
Cu(3) Br(1) Cu(1) S(1) 106.0(2) . 2_655 2_655 2_655 yes
Cu(3) Br(2) Cu(1) S(1) -105.3(2) . 2_655 2_655 2_655 yes
Cu(3) Cu(1) S(1) C(1) -14.7(6) . 2_655 2_655 2_655 yes
Cu(3) Cu(1) S(1) C(3) -120.3(5) . 2_655 2_655 2_655 yes
Cu(3) S(7) C(7) S(5) -39(1) . . . . yes
Cu(3) S(7) C(7) C(8) 141(1) . . . . yes
Cu(3) S(7) C(9) C(10) -178(1) . . . . yes
S(1) Cu(1) Cu(3) S(7) 174.5(2) . . 2_655 2_655 yes
S(1) C(1) C(2) S(2) -69(1) . . . . yes
S(1) C(3) S(3) C(5) 174.6(8) . . . . yes
S(1) C(3) C(4) S(2) 4(2) . . . . yes
S(1) C(3) C(4) S(4) -174.5(9) . . . . yes
S(2) C(4) S(4) C(5) 178.1(9) . . . . yes
S(2) C(4) C(3) S(3) -175.4(9) . . . . yes
S(3) C(3) S(1) C(1) 153.7(8) . . . . yes
S(3) C(3) C(4) S(4) 5(1) . . . . yes
S(3) C(5) S(4) C(4) -1(1) . . . . yes
S(3) C(5) C(6) S(5) 0(1) . . . . yes
S(3) C(5) C(6) S(6) 175.5(9) . . . . yes
S(4) C(4) S(2) C(2) 172.0(8) . . . . yes
S(4) C(5) S(3) C(3) 3.6(10) . . . . yes
S(4) C(5) C(6) S(5) 179.3(9) . . . . yes
S(4) C(5) C(6) S(6) -4(1) . . . . yes
S(5) C(6) S(6) C(8) -1.7(10) . . . . yes
S(5) C(7) S(7) C(9) -159.1(9) . . . . yes
S(5) C(7) C(8) S(6) -1(1) . . . . yes
S(5) C(7) C(8) S(8) 178.9(8) . . . . yes
S(6) C(6) S(5) C(7) 1(1) . . . . yes
S(6) C(8) S(8) C(10) -173.3(8) . . . . yes
S(6) C(8) C(7) S(7) 178.4(9) . . . . yes
S(7) Cu(3) Br(4) O(1) -157(2) . . . . yes
S(7) C(7) S(5) C(6) -179.6(9) . . . . yes
S(7) C(7) C(8) S(8) -1(2) . . . . yes
S(7) C(9) C(10) S(8) 69(1) . . . . yes
S(8) C(8) S(6) C(6) -178.3(8) . . . . yes
C(1) S(1) C(3) C(4) -26(1) . . . . yes
C(1) C(2) S(2) C(4) 39(1) . . . . yes
C(2) S(2) C(4) C(3) -6(1) . . . . yes
C(2) C(1) S(1) C(3) 56(1) . . . . yes
C(3) S(3) C(5) C(6) -176(1) . . . . yes
C(3) C(4) S(4) C(5) -2(1) . . . . yes
C(4) S(4) C(5) C(6) 179(1) . . . . yes
C(4) C(3) S(3) C(5) -5(1) . . . . yes
C(5) C(6) S(5) C(7) 177(1) . . . . yes
C(5) C(6) S(6) C(8) -177(1) . . . . yes
C(6) S(5) C(7) C(8) 0(1) . . . . yes
C(6) S(6) C(8) C(7) 1(1) . . . . yes
C(7) S(7) C(9) C(10) -54(1) . . . . yes
C(7) C(8) S(8) C(10) 6(1) . . . . yes
C(8) S(8) C(10) C(9) -39(1) . . . . yes
C(8) C(7) S(7) C(9) 21(1) . . . . yes
C(8) C(7) S(7) C(9) 21(1) . . . . yes
